data_4327598
loop_
_publ_author_name
'Rainer Haid'
'Ren\'e Gutmann'
'Thomas Stampfl'
'Chistoph Langes'
'Georg Czermak'
'Holger Kopacka'
'Karl-Hans Ongania'
'Peter Br\"uggeller'

_publ_contact_author 'Peter Br\"uggeller'
_publ_contact_author_email Peter.Brueggeller@uibk.ac.at
_publ_contact_author_fax '043 512 5072934'
_publ_contact_author_phone '043 512 5075115'
_publ_section_title
;
 Unexpected Photochemical Reactivity of Ruthenium(II) Polypyridine
 Complexes Induced by a Bis(bidentate) Phosphine
;
_journal_name_full 'Inorganic Chemistry'
_journal_page_first 7099
_journal_page_last 7104
_journal_paper_doi 10.1021/ic010545+
_journal_volume 40
_journal_year 2001
_chemical_formula_sum 'C83.4 H78.8 Cl6.8 F24 N8 P8 Ru2'
_chemical_formula_weight 2340.11
_chemical_name_systematic '[Ru2(dppcb)(bipy)2(MeCN)4](PF6)4'
_space_group_IT_number 2
_symmetry_cell_setting triclinic
_symmetry_space_group_name_Hall '-P 1'
_symmetry_space_group_name_H-M 'P -1'
_atom_sites_solution_hydrogens geom
_atom_sites_solution_primary direct
_atom_sites_solution_secondary difmap
_audit_creation_method SHELXL-97
_cell_angle_alpha 68.71(1)
_cell_angle_beta 79.91(1)
_cell_angle_gamma 71.95(1)
_cell_formula_units_Z 1
_cell_length_a 12.965(4)
_cell_length_b 13.044(4)
_cell_length_c 16.528(4)
_cell_measurement_reflns_used 50
_cell_measurement_temperature 213(2)
_cell_measurement_theta_max 25.0
_cell_measurement_theta_min 1.0
_cell_volume 2470.0(12)
_computing_cell_refinement 'Software of the Siemens P4'
_computing_data_collection 'Siemens P4'
_computing_data_reduction 'Software of the Siemens P4'
_computing_molecular_graphics 'SHELXTL PLUS'
_computing_publication_material 'SHELXTL PLUS'
_computing_structure_refinement 'SHELXL-97 (Sheldrick, 1997)'
_computing_structure_solution 'SHELXS-97 (Sheldrick, 1990)'
_diffrn_ambient_temperature 213(2)
_diffrn_measurement_device_type 'Siemens P4'
_diffrn_measurement_method omega-scans
_diffrn_radiation_monochromator graphite
_diffrn_radiation_source 'fine-focus sealed tube'
_diffrn_radiation_type MoK\a
_diffrn_radiation_wavelength 0.71073
_diffrn_reflns_av_R_equivalents 0.033
_diffrn_reflns_av_sigmaI/netI 0.0343
_diffrn_reflns_limit_h_max 16
_diffrn_reflns_limit_h_min -1
_diffrn_reflns_limit_k_max 15
_diffrn_reflns_limit_k_min -15
_diffrn_reflns_limit_l_max 21
_diffrn_reflns_limit_l_min -21
_diffrn_reflns_number 11482
_diffrn_reflns_theta_max 27.51
_diffrn_reflns_theta_min 2.51
_diffrn_standards_decay_% 0
_exptl_absorpt_coefficient_mu 0.638
_exptl_absorpt_correction_T_max 1.000
_exptl_absorpt_correction_T_min 0.743
_exptl_absorpt_correction_type Psi-scans
_exptl_crystal_colour yellow
_exptl_crystal_density_diffrn 1.573
_exptl_crystal_description prism
_exptl_crystal_F_000 1175
_exptl_crystal_size_max 1.15
_exptl_crystal_size_mid 0.95
_exptl_crystal_size_min 0.40
_refine_diff_density_max 0.740
_refine_diff_density_min -0.913
_refine_diff_density_rms 0.084
_refine_ls_extinction_method none
_refine_ls_goodness_of_fit_ref 1.048
_refine_ls_hydrogen_treatment mixed
_refine_ls_matrix_type full
_refine_ls_number_parameters 612
_refine_ls_number_reflns 10291
_refine_ls_number_restraints 2
_refine_ls_restrained_S_all 1.059
_refine_ls_R_factor_gt 0.0492
_refine_ls_shift/su_max 0.001
_refine_ls_shift/su_mean 0.000
_refine_ls_structure_factor_coef Fsqd
_refine_ls_weighting_details 'calc w=1/[\s^2^(Fo^2^)+(0.0950P)^2^+1.8617P] where P=(Fo^2^+2Fc^2^)/3'
_refine_ls_weighting_scheme calc
_refine_ls_wR_factor_gt 0.1283
_reflns_number_gt 6106
_reflns_number_total 10291
_reflns_threshold_expression >3sigma(I)
_cod_data_source_file ic0105452B_3.cif
_cod_data_source_block 3
_cod_original_formula_sum 'C83.4 H78.8 F24 N8 P8 Cl6.8 Ru2'
_cod_database_code 4327598

loop_
_symmetry_equiv_pos_as_xyz
'x, y, z'
'-x, -y, -z'

loop_
_atom_site_label
_atom_site_type_symbol
_atom_site_fract_x
_atom_site_fract_y
_atom_site_fract_z
_atom_site_U_iso_or_equiv
_atom_site_adp_type
_atom_site_occupancy
_atom_site_symmetry_multiplicity
_atom_site_calc_flag
_atom_site_refinement_flags
Ru1 Ru 0.403461(17) 0.574212(18) 0.700258(13) 0.02438(10) Uani 1 1 d .
P1 P 0.40347(6) 0.41962(7) 0.65982(5) 0.02894(17) Uani 1 1 d .
P2 P 0.56635(6) 0.56572(6) 0.61393(4) 0.02458(15) Uani 1 1 d .
N1 N 0.3977(2) 0.7131(2) 0.74496(16) 0.0304(5) Uani 1 1 d .
N2 N 0.2559(2) 0.5850(2) 0.78597(16) 0.0326(5) Uani 1 1 d .
C1A C 0.4715(3) 0.7734(3) 0.7251(2) 0.0354(6) Uani 1 1 d .
H1AA H 0.5307 0.7566 0.6867 0.043 Uiso 1 1 calc R
C2A C 0.4647(3) 0.8587(3) 0.7581(2) 0.0429(7) Uani 1 1 d .
H2AA H 0.5180 0.8978 0.7426 0.052 Uiso 1 1 calc R
C3A C 0.3756(4) 0.8845(4) 0.8152(3) 0.0536(10) Uani 1 1 d .
H3AA H 0.3680 0.9418 0.8385 0.064 Uiso 1 1 calc R
C4A C 0.2992(3) 0.8236(3) 0.8366(3) 0.0500(9) Uani 1 1 d .
H4AA H 0.2388 0.8407 0.8738 0.060 Uiso 1 1 calc R
C5A C 0.3119(3) 0.7362(3) 0.8025(2) 0.0338(6) Uani 1 1 d .
C6A C 0.2345(3) 0.6652(3) 0.8250(2) 0.0356(6) Uani 1 1 d .
C7A C 0.1431(3) 0.6796(3) 0.8838(3) 0.0488(9) Uani 1 1 d .
H7AA H 0.1305 0.7340 0.9109 0.059 Uiso 1 1 calc R
C8A C 0.0712(3) 0.6124(4) 0.9014(3) 0.0528(10) Uani 1 1 d .
H8AA H 0.0104 0.6214 0.9401 0.063 Uiso 1 1 calc R
C9A C 0.0925(3) 0.5324(4) 0.8603(3) 0.0505(9) Uani 1 1 d .
H9AA H 0.0454 0.4875 0.8695 0.061 Uiso 1 1 calc R
C10A C 0.1856(3) 0.5201(4) 0.8048(2) 0.0436(8) Uani 1 1 d .
H10A H 0.2005 0.4640 0.7789 0.052 Uiso 1 1 calc R
N1A N 0.4863(2) 0.4749(2) 0.80790(16) 0.0297(5) Uani 1 1 d .
C1B C 0.5329(3) 0.4275(3) 0.8691(2) 0.0370(7) Uani 1 1 d .
C2B C 0.5935(4) 0.3679(4) 0.9473(3) 0.0593(11) Uani 1 1 d .
H2AA H 0.6491 0.3028 0.9397 0.085(18) Uiso 1 1 calc R
H2AC H 0.5448 0.3430 0.9965 0.09(2) Uiso 1 1 calc R
H2AB H 0.6264 0.4186 0.9569 0.17(4) Uiso 1 1 calc R
N1B N 0.3098(2) 0.6914(2) 0.60282(16) 0.0331(5) Uani 1 1 d .
C1C C 0.2526(3) 0.7640(3) 0.5552(2) 0.0454(8) Uani 1 1 d .
C2C C 0.1812(5) 0.8543(6) 0.4915(4) 0.0876(19) Uani 1 1 d .
H2BA H 0.2131 0.8580 0.4339 0.17(4) Uiso 1 1 calc R
H2BB H 0.1714 0.9261 0.4996 0.12(3) Uiso 1 1 calc R
H2BC H 0.1120 0.8385 0.4990 0.13(3) Uiso 1 1 calc R
C1 C 0.4850(2) 0.4245(2) 0.55362(17) 0.0278(5) Uani 1 1 d .
H1A H 0.5191 0.3474 0.5508 0.033 Uiso 1 1 calc R
C2 C 0.5708(2) 0.4943(2) 0.53218(17) 0.0266(5) Uani 1 1 d .
H2A H 0.6443 0.4495 0.5206 0.032 Uiso 1 1 calc R
C11 C 0.2706(3) 0.4048(4) 0.6460(2) 0.0434(8) Uani 1 1 d .
C12 C 0.1940(3) 0.4991(4) 0.5963(3) 0.0513(9) Uani 1 1 d .
H12A H 0.2125 0.5674 0.5669 0.062 Uiso 1 1 calc R
C13 C 0.0894(4) 0.4922(6) 0.5900(4) 0.0730(15) Uani 1 1 d .
H13A H 0.0400 0.5553 0.5562 0.088 Uiso 1 1 calc R
C14 C 0.0605(5) 0.3918(7) 0.6342(4) 0.0814(18) Uani 1 1 d .
H14A H -0.0085 0.3872 0.6302 0.098 Uiso 1 1 calc R
C15 C 0.1332(6) 0.2992(7) 0.6839(4) 0.085(2) Uani 1 1 d .
H15A H 0.1127 0.2323 0.7146 0.102 Uiso 1 1 calc R
C16 C 0.2401(4) 0.3039(5) 0.6894(3) 0.0605(12) Uani 1 1 d .
H16A H 0.2896 0.2395 0.7220 0.073 Uiso 1 1 calc R
C21 C 0.4664(3) 0.2779(3) 0.73539(19) 0.0364(7) Uani 1 1 d .
C22 C 0.4269(4) 0.2553(3) 0.8231(2) 0.0500(9) Uani 1 1 d .
H22A H 0.3740 0.3115 0.8406 0.060 Uiso 1 1 calc R
C23 C 0.4676(5) 0.1476(3) 0.8841(3) 0.0694(14) Uani 1 1 d .
H23A H 0.4414 0.1325 0.9422 0.083 Uiso 1 1 calc R
C24 C 0.5465(5) 0.0637(4) 0.8586(3) 0.0681(14) Uani 1 1 d .
H24A H 0.5728 -0.0075 0.8995 0.082 Uiso 1 1 calc R
C25 C 0.5866(4) 0.0849(3) 0.7721(3) 0.0577(11) Uani 1 1 d .
H25A H 0.6404 0.0287 0.7553 0.069 Uiso 1 1 calc R
C26 C 0.5452(3) 0.1920(3) 0.7104(2) 0.0437(8) Uani 1 1 d .
H26A H 0.5705 0.2058 0.6523 0.052 Uiso 1 1 calc R
C31 C 0.6839(2) 0.4752(3) 0.67738(19) 0.0300(6) Uani 1 1 d .
C32 C 0.7252(3) 0.5197(3) 0.7272(2) 0.0407(7) Uani 1 1 d .
H32A H 0.6986 0.5965 0.7221 0.049 Uiso 1 1 calc R
C33 C 0.8066(3) 0.4480(4) 0.7846(3) 0.0509(9) Uani 1 1 d .
H33A H 0.8344 0.4780 0.8165 0.061 Uiso 1 1 calc R
C34 C 0.8449(3) 0.3345(4) 0.7935(3) 0.0575(11) Uani 1 1 d .
H34A H 0.8989 0.2876 0.8313 0.069 Uiso 1 1 calc R
C35 C 0.8034(4) 0.2884(4) 0.7458(3) 0.0581(11) Uani 1 1 d .
H35A H 0.8287 0.2110 0.7529 0.070 Uiso 1 1 calc R
C36 C 0.7236(3) 0.3595(3) 0.6875(2) 0.0410(7) Uani 1 1 d .
H36A H 0.6969 0.3291 0.6553 0.049 Uiso 1 1 calc R
C41 C 0.6069(3) 0.6960(3) 0.54662(19) 0.0311(6) Uani 1 1 d .
C42 C 0.5273(3) 0.7963(3) 0.5098(2) 0.0376(7) Uani 1 1 d .
H42A H 0.4544 0.7969 0.5228 0.045 Uiso 1 1 calc R
C43 C 0.5544(4) 0.8959(3) 0.4536(2) 0.0494(9) Uani 1 1 d .
H43A H 0.5003 0.9613 0.4287 0.059 Uiso 1 1 calc R
C44 C 0.6643(4) 0.8951(3) 0.4356(3) 0.0522(9) Uani 1 1 d .
H44A H 0.6836 0.9607 0.3989 0.063 Uiso 1 1 calc R
C45 C 0.7444(3) 0.7969(4) 0.4723(3) 0.0511(9) Uani 1 1 d .
H45A H 0.8171 0.7974 0.4606 0.061 Uiso 1 1 calc R
C46 C 0.7169(3) 0.6965(3) 0.5270(2) 0.0395(7) Uani 1 1 d .
H46A H 0.7713 0.6305 0.5502 0.047 Uiso 1 1 calc R
P3 P 0.29170(9) 0.32181(9) 1.06643(7) 0.0490(2) Uani 1 1 d .
F1 F 0.1759(2) 0.4033(3) 1.0808(2) 0.0852(10) Uani 1 1 d .
F2 F 0.2471(4) 0.2995(4) 0.9904(3) 0.1099(13) Uani 1 1 d .
F3 F 0.3266(3) 0.4259(3) 0.9934(3) 0.1011(13) Uani 1 1 d .
F4 F 0.3359(4) 0.3395(4) 1.1406(3) 0.127(2) Uani 1 1 d .
F5 F 0.2577(5) 0.2095(4) 1.1317(3) 0.1228(16) Uani 1 1 d .
F6 F 0.4078(3) 0.2371(3) 1.0527(2) 0.0819(9) Uani 1 1 d .
P4 P 0.02424(11) 0.00566(11) 0.69066(9) 0.0646(3) Uani 1 1 d .
F7 F -0.1051(3) 0.0384(3) 0.7107(3) 0.0879(10) Uani 1 1 d .
F8 F 0.0090(4) 0.1347(3) 0.6278(3) 0.1165(16) Uani 1 1 d .
F9 F -0.0004(3) -0.0318(4) 0.6148(3) 0.1070(13) Uani 1 1 d .
F10 F 0.0320(4) -0.1158(4) 0.7575(4) 0.140(2) Uani 1 1 d .
F11 F 0.0333(5) 0.0484(6) 0.7679(4) 0.143(2) Uani 1 1 d .
F12 F 0.1514(3) -0.0234(5) 0.6697(4) 0.150(2) Uani 1 1 d .
C3 C 0.1331(6) 0.0698(6) 1.0428(5) 0.0881(17) Uani 1 1 d .
H3A H 0.0886 0.0383 1.0940 0.106 Uiso 1 1 calc R
H3B H 0.1720 0.1115 1.0588 0.106 Uiso 1 1 calc R
Cl1 Cl 0.2288(2) -0.0441(2) 1.0173(2) 0.1365(9) Uani 1 1 d .
Cl2 Cl 0.0503(3) 0.1629(3) 0.9669(3) 0.1987(19) Uani 1 1 d .
C4 C 0.1295(6) 0.2263(9) 1.3094(7) 0.098(3) Uani 0.70 1 d PD
Cl3 Cl 0.2576(4) 0.1216(4) 1.3549(2) 0.1528(17) Uani 0.70 1 d PD
Cl4 Cl 0.0529(5) 0.2919(6) 1.3594(5) 0.196(2) Uani 0.70 1 d PD

loop_
_atom_site_aniso_label
_atom_site_aniso_U_11
_atom_site_aniso_U_22
_atom_site_aniso_U_33
_atom_site_aniso_U_23
_atom_site_aniso_U_13
_atom_site_aniso_U_12
Ru1 0.02599(13) 0.02646(14) 0.01689(13) -0.00599(8) 0.00025(8) -0.00416(8)
P1 0.0372(4) 0.0326(4) 0.0178(3) -0.0078(3) 0.0039(3) -0.0143(3)
P2 0.0272(3) 0.0265(3) 0.0181(3) -0.0075(3) 0.0009(2) -0.0059(3)
N1 0.0333(12) 0.0286(12) 0.0228(11) -0.0082(9) -0.0036(9) 0.0015(9)
N2 0.0296(12) 0.0391(13) 0.0228(11) -0.0075(10) 0.0002(9) -0.0049(10)
C1A 0.0398(16) 0.0346(15) 0.0292(15) -0.0124(12) -0.0011(12) -0.0048(12)
C2A 0.0513(19) 0.0394(17) 0.0389(18) -0.0145(14) -0.0059(15) -0.0100(15)
C3A 0.067(2) 0.045(2) 0.052(2) -0.0305(18) -0.0007(19) -0.0041(18)
C4A 0.051(2) 0.048(2) 0.050(2) -0.0300(17) 0.0064(16) 0.0001(16)
C5A 0.0344(14) 0.0314(14) 0.0258(14) -0.0104(11) -0.0039(11) 0.0069(12)
C6A 0.0321(14) 0.0368(16) 0.0266(14) -0.0088(12) 0.0000(11) 0.0029(12)
C7A 0.0430(18) 0.049(2) 0.0421(19) -0.0168(16) 0.0108(15) -0.0007(15)
C8A 0.0352(17) 0.067(3) 0.0393(19) -0.0119(18) 0.0086(14) -0.0036(16)
C9A 0.0399(18) 0.067(2) 0.0397(19) -0.0146(18) 0.0093(15) -0.0180(17)
C10A 0.0396(17) 0.058(2) 0.0337(17) -0.0171(15) 0.0071(13) -0.0171(15)
N1A 0.0316(12) 0.0289(12) 0.0242(12) -0.0076(9) 0.0025(9) -0.0060(9)
C1B 0.0368(15) 0.0394(16) 0.0236(14) -0.0024(12) -0.0009(12) -0.0051(13)
C2B 0.055(2) 0.069(3) 0.0323(19) 0.0040(18) -0.0145(17) -0.005(2)
N1B 0.0328(12) 0.0370(13) 0.0230(12) -0.0053(10) -0.0011(10) -0.0063(10)
C1C 0.0383(17) 0.054(2) 0.0317(16) -0.0096(15) -0.0054(13) 0.0001(15)
C2C 0.072(3) 0.088(4) 0.057(3) 0.001(3) -0.028(3) 0.024(3)
C1 0.0358(14) 0.0305(14) 0.0166(11) -0.0063(10) 0.0005(10) -0.0113(11)
C2 0.0324(13) 0.0283(13) 0.0176(11) -0.0076(10) 0.0018(10) -0.0081(11)
C11 0.0499(19) 0.066(2) 0.0271(15) -0.0208(15) 0.0101(13) -0.0335(17)
C12 0.0397(18) 0.082(3) 0.0410(19) -0.029(2) 0.0069(15) -0.0240(19)
C13 0.045(2) 0.126(5) 0.064(3) -0.049(3) 0.009(2) -0.031(3)
C14 0.062(3) 0.148(6) 0.068(3) -0.054(4) 0.021(3) -0.066(4)
C15 0.097(4) 0.136(5) 0.068(3) -0.053(4) 0.033(3) -0.093(4)
C16 0.075(3) 0.080(3) 0.046(2) -0.027(2) 0.017(2) -0.053(3)
C21 0.061(2) 0.0313(15) 0.0181(13) -0.0057(11) 0.0009(12) -0.0188(14)
C22 0.084(3) 0.0368(17) 0.0247(16) -0.0072(13) 0.0076(16) -0.0206(18)
C23 0.138(5) 0.037(2) 0.0259(17) -0.0019(15) 0.000(2) -0.027(2)
C24 0.129(4) 0.037(2) 0.0329(19) 0.0002(15) -0.014(2) -0.025(2)
C25 0.096(3) 0.0314(17) 0.040(2) -0.0090(15) -0.008(2) -0.0109(19)
C26 0.067(2) 0.0348(16) 0.0266(15) -0.0073(13) -0.0014(14) -0.0141(16)
C31 0.0278(13) 0.0343(15) 0.0235(13) -0.0085(11) 0.0010(10) -0.0050(11)
C32 0.0341(15) 0.0488(19) 0.0407(18) -0.0228(15) -0.0076(13) -0.0010(14)
C33 0.0393(18) 0.069(3) 0.044(2) -0.0192(18) -0.0132(15) -0.0065(17)
C34 0.0411(19) 0.067(3) 0.044(2) -0.0058(19) -0.0161(16) 0.0046(18)
C35 0.055(2) 0.041(2) 0.057(2) -0.0092(18) -0.0116(19) 0.0128(17)
C36 0.0461(18) 0.0331(16) 0.0399(18) -0.0119(13) -0.0053(14) -0.0043(13)
C41 0.0400(15) 0.0294(14) 0.0234(13) -0.0086(11) 0.0038(11) -0.0124(12)
C42 0.0475(18) 0.0335(15) 0.0295(15) -0.0074(12) -0.0009(13) -0.0123(13)
C43 0.074(3) 0.0319(16) 0.0370(18) -0.0042(14) -0.0024(17) -0.0156(17)
C44 0.077(3) 0.0415(19) 0.0403(19) -0.0070(15) 0.0027(18) -0.0304(19)
C45 0.056(2) 0.059(2) 0.044(2) -0.0175(18) 0.0148(16) -0.0321(19)
C46 0.0427(17) 0.0424(17) 0.0334(16) -0.0134(14) 0.0069(13) -0.0154(14)
P3 0.0528(5) 0.0532(6) 0.0367(5) -0.0113(4) -0.0033(4) -0.0125(4)
F1 0.0506(15) 0.118(3) 0.076(2) -0.0388(19) -0.0009(14) -0.0002(16)
F2 0.132(3) 0.126(3) 0.087(3) -0.043(2) -0.039(2) -0.029(3)
F3 0.078(2) 0.074(2) 0.110(3) 0.0079(19) 0.0137(19) -0.0202(17)
F4 0.124(3) 0.136(3) 0.139(4) -0.104(3) -0.084(3) 0.053(3)
F5 0.168(4) 0.092(3) 0.084(3) -0.002(2) 0.027(3) -0.053(3)
F6 0.082(2) 0.0654(18) 0.097(2) -0.0435(17) -0.0166(17) 0.0075(15)
P4 0.0589(7) 0.0597(7) 0.0645(7) -0.0016(6) -0.0189(6) -0.0161(5)
F7 0.0655(18) 0.095(2) 0.105(3) -0.031(2) -0.0042(17) -0.0279(17)
F8 0.106(3) 0.088(3) 0.131(4) 0.022(2) -0.032(3) -0.049(2)
F9 0.104(3) 0.119(3) 0.086(3) -0.047(2) -0.026(2) 0.013(2)
F10 0.140(4) 0.081(3) 0.149(4) 0.036(3) -0.071(3) -0.017(3)
F11 0.163(5) 0.193(5) 0.107(4) -0.039(4) -0.041(3) -0.091(4)
F12 0.054(2) 0.182(5) 0.148(4) 0.004(4) -0.018(2) -0.008(2)
C3 0.092(4) 0.092(4) 0.078(4) -0.035(3) -0.010(3) -0.012(3)
Cl1 0.1322(18) 0.1246(17) 0.148(2) -0.0778(16) -0.0178(15) 0.0152(14)
Cl2 0.203(3) 0.196(3) 0.178(3) -0.098(3) -0.123(3) 0.076(3)
C4 0.061(4) 0.133(8) 0.088(6) -0.006(6) -0.008(4) -0.045(5)
Cl3 0.230(4) 0.206(4) 0.0896(19) -0.085(2) 0.047(2) -0.139(4)
Cl4 0.196(5) 0.206(5) 0.211(6) -0.125(5) 0.022(4) -0.040(4)

loop_
_atom_type_symbol
_atom_type_description
_atom_type_scat_dispersion_real
_atom_type_scat_dispersion_imag
_atom_type_scat_source
C C 0.0033 0.0016 'International Tables Vol C Tables 4.2.6.8 and 6.1.1.4'
H H 0.0000 0.0000 'International Tables Vol C Tables 4.2.6.8 and 6.1.1.4'
N N 0.0061 0.0033 'International Tables Vol C Tables 4.2.6.8 and 6.1.1.4'
F F 0.0171 0.0103 'International Tables Vol C Tables 4.2.6.8 and 6.1.1.4'
P P 0.1023 0.0942 'International Tables Vol C Tables 4.2.6.8 and 6.1.1.4'
Ru Ru -1.2594 0.8363 'International Tables Vol C Tables 4.2.6.8 and 6.1.1.4'
Cl Cl 0.1484 0.1585 'International Tables Vol C Tables 4.2.6.8 and 6.1.1.4'

loop_
_geom_angle_atom_site_label_1
_geom_angle_atom_site_label_2
_geom_angle_atom_site_label_3
_geom_angle
_geom_angle_site_symmetry_1
_geom_angle_site_symmetry_3
N1A Ru1 N1B 171.00(10) . .
N1A Ru1 N1 84.03(10) . .
N1B Ru1 N1 87.84(10) . .
N1A Ru1 N2 87.50(10) . .
N1B Ru1 N2 86.90(10) . .
N1 Ru1 N2 76.87(10) . .
N1A Ru1 P2 90.26(7) . .
N1B Ru1 P2 94.99(8) . .
N1 Ru1 P2 100.26(7) . .
N2 Ru1 P2 176.52(7) . .
N1A Ru1 P1 94.34(8) . .
N1B Ru1 P1 93.57(8) . .
N1 Ru1 P1 176.50(7) . .
N2 Ru1 P1 99.99(8) . .
P2 Ru1 P1 82.82(3) . .
C21 P1 C11 102.53(17) . .
C21 P1 C1 104.26(14) . .
C11 P1 C1 105.42(14) . .
C21 P1 Ru1 114.98(10) . .
C11 P1 Ru1 117.93(13) . .
C1 P1 Ru1 110.40(9) . .
C31 P2 C41 104.37(14) . .
C31 P2 C2 103.67(13) . .
C41 P2 C2 102.76(13) . .
C31 P2 Ru1 112.08(10) . .
C41 P2 Ru1 121.33(10) . .
C2 P2 Ru1 110.87(9) . .
C1A N1 C5A 118.1(3) . .
C1A N1 Ru1 126.9(2) . .
C5A N1 Ru1 114.9(2) . .
C10A N2 C6A 117.7(3) . .
C10A N2 Ru1 127.2(2) . .
C6A N2 Ru1 115.1(2) . .
N1 C1A C2A 124.0(3) . .
C1A C2A C3A 118.2(4) . .
C4A C3A C2A 118.7(3) . .
C3A C4A C5A 120.5(3) . .
N1 C5A C4A 120.5(3) . .
N1 C5A C6A 116.4(3) . .
C4A C5A C6A 123.1(3) . .
N2 C6A C7A 121.1(3) . .
N2 C6A C5A 116.7(3) . .
C7A C6A C5A 122.2(3) . .
C8A C7A C6A 120.0(4) . .
C9A C8A C7A 118.5(3) . .
C8A C9A C10A 118.8(4) . .
N2 C10A C9A 123.8(4) . .
C1B N1A Ru1 174.2(3) . .
N1A C1B C2B 179.3(4) . .
C1C N1B Ru1 171.7(3) . .
N1B C1C C2C 177.5(5) . .
C2 C1 C2 90.3(2) . 2_666
C2 C1 P1 113.71(18) . .
C2 C1 P1 118.0(2) 2_666 .
C1 C2 C1 89.7(2) . 2_666
C1 C2 P2 114.12(18) . .
C1 C2 P2 114.70(19) 2_666 .
C16 C11 C12 118.0(4) . .
C16 C11 P1 121.7(3) . .
C12 C11 P1 120.2(3) . .
C11 C12 C13 121.2(5) . .
C14 C13 C12 119.9(6) . .
C15 C14 C13 120.0(5) . .
C14 C15 C16 120.8(5) . .
C11 C16 C15 120.1(5) . .
C26 C21 C22 119.1(3) . .
C26 C21 P1 124.5(2) . .
C22 C21 P1 116.3(3) . .
C23 C22 C21 119.7(4) . .
C24 C23 C22 120.5(4) . .
C23 C24 C25 120.5(4) . .
C24 C25 C26 119.4(4) . .
C21 C26 C25 120.8(3) . .
C36 C31 C32 118.8(3) . .
C36 C31 P2 121.5(2) . .
C32 C31 P2 119.1(2) . .
C33 C32 C31 120.2(3) . .
C34 C33 C32 120.2(4) . .
C33 C34 C35 120.4(3) . .
C34 C35 C36 119.8(4) . .
C31 C36 C35 120.6(4) . .
C42 C41 C46 118.6(3) . .
C42 C41 P2 119.5(2) . .
C46 C41 P2 121.8(2) . .
C41 C42 C43 121.7(3) . .
C44 C43 C42 118.9(4) . .
C45 C44 C43 120.2(3) . .
C44 C45 C46 120.6(4) . .
C45 C46 C41 119.9(3) . .
F4 P3 F3 93.6(3) . .
F4 P3 F1 91.2(2) . .
F3 P3 F1 90.4(2) . .
F4 P3 F6 89.30(19) . .
F3 P3 F6 90.7(2) . .
F1 P3 F6 178.8(2) . .
F4 P3 F5 92.5(3) . .
F3 P3 F5 173.2(3) . .
F1 P3 F5 92.6(3) . .
F6 P3 F5 86.3(2) . .
F4 P3 F2 178.4(2) . .
F3 P3 F2 87.6(3) . .
F1 P3 F2 89.9(2) . .
F6 P3 F2 89.6(2) . .
F5 P3 F2 86.3(3) . .
F10 P4 F12 91.8(3) . .
F10 P4 F8 175.1(3) . .
F12 P4 F8 91.7(3) . .
F10 P4 F11 89.2(3) . .
F12 P4 F11 91.6(3) . .
F8 P4 F11 87.3(3) . .
F10 P4 F7 89.6(3) . .
F12 P4 F7 178.6(3) . .
F8 P4 F7 86.9(2) . .
F11 P4 F7 88.1(3) . .
F10 P4 F9 91.4(3) . .
F12 P4 F9 95.2(3) . .
F8 P4 F9 91.7(3) . .
F11 P4 F9 173.1(3) . .
F7 P4 F9 85.1(2) . .
Cl2 C3 Cl1 117.7(4) . .
Cl4 C4 Cl3 121.2(7) . .

loop_
_geom_bond_atom_site_label_1
_geom_bond_atom_site_label_2
_geom_bond_distance
_geom_bond_site_symmetry_2
Ru1 N1A 2.033(3) .
Ru1 N1B 2.037(3) .
Ru1 N1 2.169(3) .
Ru1 N2 2.171(3) .
Ru1 P2 2.3285(9) .
Ru1 P1 2.3434(10) .
P1 C21 1.840(3) .
P1 C11 1.853(4) .
P1 C1 1.874(3) .
P2 C31 1.834(3) .
P2 C41 1.838(3) .
P2 C2 1.884(3) .
N1 C1A 1.344(4) .
N1 C5A 1.365(4) .
N2 C10A 1.354(5) .
N2 C6A 1.354(4) .
C1A C2A 1.381(5) .
C2A C3A 1.396(6) .
C3A C4A 1.378(6) .
C4A C5A 1.401(5) .
C5A C6A 1.483(5) .
C6A C7A 1.405(5) .
C7A C8A 1.395(6) .
C8A C9A 1.378(6) .
C9A C10A 1.386(5) .
N1A C1B 1.139(4) .
C1B C2B 1.463(5) .
N1B C1C 1.138(4) .
C1C C2C 1.456(5) .
C1 C2 1.564(4) .
C1 C2 1.565(4) 2_666
C2 C1 1.565(4) 2_666
C11 C16 1.394(6) .
C11 C12 1.403(6) .
C12 C13 1.410(6) .
C13 C14 1.379(9) .
C14 C15 1.367(10) .
C15 C16 1.426(7) .
C21 C26 1.396(5) .
C21 C22 1.404(4) .
C22 C23 1.403(6) .
C23 C24 1.382(8) .
C24 C25 1.389(6) .
C25 C26 1.405(5) .
C31 C36 1.391(5) .
C31 C32 1.412(4) .
C32 C33 1.408(5) .
C33 C34 1.369(7) .
C34 C35 1.401(7) .
C35 C36 1.402(5) .
C41 C42 1.397(5) .
C41 C46 1.406(5) .
C42 C43 1.402(5) .
C43 C44 1.402(6) .
C44 C45 1.385(6) .
C45 C46 1.406(5) .
P3 F4 1.555(3) .
P3 F3 1.582(3) .
P3 F1 1.584(3) .
P3 F6 1.603(3) .
P3 F5 1.609(4) .
P3 F2 1.620(4) .
P4 F10 1.552(4) .
P4 F12 1.578(4) .
P4 F8 1.596(4) .
P4 F11 1.602(5) .
P4 F7 1.602(4) .
P4 F9 1.611(4) .
C3 Cl2 1.661(7) .
C3 Cl1 1.748(7) .
C4 Cl4 1.450(11) .
C4 Cl3 1.864(10) .
